data_4114057
loop_
_publ_author_name
'Karl J. Wallace'
'Warwick J. Belcher'
'David R. Turner'
'Kauser F. Syed'
'Jonathan W. Steed'

_publ_section_title
;
 Slow Anion Exchange, Conformational Equilibria, and Fluorescent Sensing
 in Venus Flytrap Aminopyridinium-Based Anion Hosts
;
_journal_name_full 'Journal of the American Chemical Society'
_journal_page_first 9699
_journal_page_last 9715
_journal_paper_doi 10.1021/ja034921w
_journal_volume 125
_journal_year 2003
_chemical_formula_sum 'C80 H77 F18 N8 O P3'
_chemical_formula_weight 1601.41
_chemical_name_systematic
; 
 ? 
;
_space_group_IT_number 2
_symmetry_cell_setting triclinic
_symmetry_space_group_name_Hall '-P 1'
_symmetry_space_group_name_H-M 'P -1'
_atom_sites_solution_hydrogens geom
_atom_sites_solution_primary direct
_atom_sites_solution_secondary difmap
_audit_creation_method SHELXL-97
_cell_angle_alpha 104.40(3)
_cell_angle_beta 97.60(3)
_cell_angle_gamma 91.30(3)
_cell_formula_units_Z 2
_cell_length_a 9.890(2)
_cell_length_b 17.600(4)
_cell_length_c 22.450(5)
_cell_measurement_temperature 120(2)
_cell_volume 3745.4(15)
_computing_cell_refinement DENZO-SMN
_computing_data_collection 'Nonius Collect'
_computing_data_reduction DENZO-SMN
_computing_molecular_graphics 'XSeed (Barbour, 1999)'
_computing_structure_refinement 'SHELXL-97 (Sheldrick, 1997)'
_computing_structure_solution 'SHELXS-97 (Sheldrick, 1990)'
_diffrn_ambient_temperature 120(2)
_diffrn_measured_fraction_theta_full 0.988
_diffrn_measured_fraction_theta_max 0.988
_diffrn_measurement_device_type KappaCCD
_diffrn_measurement_method '0.3o phi & omega frames'
_diffrn_radiation_monochromator graphite
_diffrn_radiation_source 'fine-focus sealed tube'
_diffrn_radiation_type MoK\a
_diffrn_radiation_wavelength 0.71073
_diffrn_reflns_av_R_equivalents 0.1627
_diffrn_reflns_av_sigmaI/netI 0.2340
_diffrn_reflns_limit_h_max 10
_diffrn_reflns_limit_h_min -10
_diffrn_reflns_limit_k_max 19
_diffrn_reflns_limit_k_min -17
_diffrn_reflns_limit_l_max 24
_diffrn_reflns_limit_l_min -24
_diffrn_reflns_number 17493
_diffrn_reflns_theta_full 23.00
_diffrn_reflns_theta_max 23.00
_diffrn_reflns_theta_min 2.41
_diffrn_standards_decay_% 0
_exptl_absorpt_coefficient_mu 0.177
_exptl_absorpt_correction_type Scalepack
_exptl_absorpt_process_details 'Otwinowski & Minor, 1997'
_exptl_crystal_colour yellow
_exptl_crystal_density_diffrn 1.420
_exptl_crystal_description needle
_exptl_crystal_F_000 1656
_exptl_crystal_size_max 0.20
_exptl_crystal_size_mid 0.03
_exptl_crystal_size_min 0.01
_refine_diff_density_max 0.595
_refine_diff_density_min -0.473
_refine_diff_density_rms 0.112
_refine_ls_extinction_coef 0.0017(6)
_refine_ls_extinction_expression Fc^*^=kFc[1+0.001xFc^2^\l^3^/sin(2\q)]^-1/4^
_refine_ls_extinction_method SHELXL
_refine_ls_goodness_of_fit_ref 1.311
_refine_ls_hydrogen_treatment mixed
_refine_ls_matrix_type full
_refine_ls_number_parameters 984
_refine_ls_number_reflns 10301
_refine_ls_number_restraints 582
_refine_ls_restrained_S_all 1.282
_refine_ls_R_factor_all 0.2488
_refine_ls_R_factor_gt 0.1881
_refine_ls_shift/su_max 0.382
_refine_ls_shift/su_mean 0.001
_refine_ls_structure_factor_coef Fsqd
_refine_ls_weighting_details 'calc w=1/[\s^2^(Fo^2^)+(0.0000P)^2^+35.8933P] where P=(Fo^2^+2Fc^2^)/3'
_refine_ls_weighting_scheme calc
_refine_ls_wR_factor_gt 0.3042
_refine_ls_wR_factor_ref 0.3269
_reflns_number_gt 7009
_reflns_number_total 10301
_reflns_threshold_expression >2sigma(I)
_cod_data_source_file ja034921wsi20030305_072226.cif
_cod_data_source_block an3pf6
_cod_original_cell_volume 3745.4(13)
_cod_database_code 4114057

loop_
_symmetry_equiv_pos_as_xyz
'x, y, z'
'-x, -y, -z'

loop_
_atom_site_label
_atom_site_type_symbol
_atom_site_fract_x
_atom_site_fract_y
_atom_site_fract_z
_atom_site_U_iso_or_equiv
_atom_site_adp_type
_atom_site_occupancy
_atom_site_symmetry_multiplicity
_atom_site_calc_flag
_atom_site_refinement_flags
_atom_site_disorder_assembly
_atom_site_disorder_group
P1 P -0.5218(3) -0.14352(15) 0.12694(13) 0.0142(7) Uani 1 1 d . . .
F1 F -0.6624(7) -0.1719(5) 0.0833(4) 0.062(3) Uani 1 1 d . . .
N1 N -0.3128(8) -0.3963(4) 0.1934(3) 0.0056(18) Uani 1 1 d U . .
C1 C -0.1229(10) -0.2874(6) 0.2298(5) 0.015(3) Uani 1 1 d U . .
H1S H -0.8397 -0.6226 0.0613 0.018 Uiso 1 1 d R . .
H6 H 0.0765 -0.2644 -0.0872 0.018 Uiso 1 1 d R . .
H2 H -0.5966 -0.5902 0.1505 0.018 Uiso 1 1 d R . .
P2 P -0.7881(4) 0.10688(19) 0.46439(15) 0.0387(10) Uani 1 1 d . . .
F2 F -0.5959(7) -0.0727(4) 0.1662(3) 0.0395(19) Uani 1 1 d . . .
N2 N -0.5514(9) -0.5613(5) 0.1810(4) 0.021(2) Uani 1 1 d U . .
C2 C -0.1373(10) -0.2289(5) 0.2833(4) 0.012(2) Uani 1 1 d U . .
P3 P 0.1965(3) -0.41657(15) -0.04302(13) 0.0194(8) Uani 1 1 d . . .
F3 F -0.3815(7) -0.1106(5) 0.1686(3) 0.064(3) Uani 1 1 d . . .
N3 N -0.2159(8) -0.0458(4) 0.3528(4) 0.010(2) Uani 1 1 d U . .
C3 C -0.0846(10) -0.1518(6) 0.2890(4) 0.012(2) Uani 1 1 d U . .
F4 F -0.4491(7) -0.2132(3) 0.0880(3) 0.0383(19) Uani 1 1 d . . .
N4 N -0.3419(11) 0.1146(6) 0.4631(5) 0.047(3) Uani 1 1 d U . .
C4 C -0.0234(10) -0.1360(5) 0.2407(5) 0.012(2) Uani 1 1 d U . .
F5 F -0.5568(9) -0.1930(4) 0.1729(4) 0.064(3) Uani 1 1 d . . .
N5 N -0.0179(8) -0.1812(4) 0.0795(4) 0.0104(19) Uani 1 1 d U . .
C5 C -0.0063(10) -0.1958(5) 0.1878(4) 0.011(2) Uani 1 1 d U . .
F6 F -0.4877(7) -0.0904(4) 0.0813(3) 0.0366(18) Uani 1 1 d . . .
N6 N 0.0169(8) -0.2290(5) -0.0840(4) 0.014(2) Uani 1 1 d U A .
C6 C -0.0552(10) -0.2732(6) 0.1829(4) 0.013(2) Uani 1 1 d U . .
F7 F -0.8757(14) 0.0873(5) 0.3978(4) 0.107(4) Uani 1 1 d . . .
C7 C -0.1714(10) -0.3724(5) 0.2251(4) 0.010(2) Uani 1 1 d U . .
H7A H -0.1096 -0.4073 0.2031 0.011 Uiso 1 1 calc R . .
H7B H -0.1647 -0.3798 0.2668 0.011 Uiso 1 1 calc R . .
F8 F -0.9086(10) 0.0708(6) 0.4900(4) 0.091(4) Uani 1 1 d . . .
C8 C -0.3770(10) -0.3603(5) 0.1534(4) 0.011(2) Uani 1 1 d U . .
H8 H -0.3367 -0.3151 0.1472 0.014 Uiso 1 1 calc R . .
F9 F -0.8484(8) 0.1900(4) 0.4780(3) 0.054(2) Uani 1 1 d . . .
C9 C -0.5035(10) -0.3898(5) 0.1210(4) 0.009(2) Uani 1 1 d U . .
H9 H -0.5493 -0.3636 0.0939 0.010 Uiso 1 1 calc R . .
F10 F -0.7041(8) 0.1260(5) 0.5316(4) 0.068(3) Uani 1 1 d . . .
C10 C -0.5615(11) -0.4570(5) 0.1285(5) 0.015(2) Uani 1 1 d U . .
H10 H -0.6453 -0.4776 0.1056 0.018 Uiso 1 1 calc R . .
F11 F -0.6647(10) 0.1441(6) 0.4409(5) 0.093(4) Uani 1 1 d . . .
C11 C -0.4941(11) -0.4952(6) 0.1711(5) 0.017(3) Uani 1 1 d U . .
F12 F -0.7197(14) 0.0245(5) 0.4495(5) 0.113(4) Uani 1 1 d . . .
C12 C -0.3708(10) -0.4621(5) 0.2020(4) 0.010(2) Uani 1 1 d U . .
H12 H -0.3243 -0.4860 0.2306 0.012 Uiso 1 1 calc R . .
F13 F 0.1680(8) -0.4845(4) -0.0107(3) 0.048(2) Uani 1 1 d . . .
C13 C -0.4724(12) -0.6068(6) 0.2184(5) 0.020(3) Uani 1 1 d U . .
H13A H -0.4519 -0.5751 0.2609 0.025 Uiso 1 1 calc R . .
H13B H -0.3863 -0.6180 0.2027 0.025 Uiso 1 1 calc R . .
F14 F 0.0412(6) -0.3921(4) -0.0408(3) 0.0329(17) Uani 1 1 d . . .
C14 C -0.5447(11) -0.6834(6) 0.2184(5) 0.021(3) Uani 1 1 d U . .
F15 F 0.2365(7) -0.3551(4) 0.0227(3) 0.048(2) Uani 1 1 d . . .
C15 C -0.5290(11) -0.7505(6) 0.1695(5) 0.017(3) Uani 1 1 d U . .
F16 F 0.2218(7) -0.3477(4) -0.0759(3) 0.0394(19) Uani 1 1 d . . .
C16 C -0.4613(10) -0.7474(6) 0.1182(5) 0.018(3) Uani 1 1 d U . .
H16 H -0.4262 -0.6991 0.1154 0.021 Uiso 1 1 calc R . .
F17 F 0.3502(7) -0.4379(4) -0.0441(4) 0.051(2) Uani 1 1 d . . .
C17 C -0.4459(12) -0.8132(7) 0.0728(5) 0.028(3) Uani 1 1 d U . .
H17 H -0.4018 -0.8097 0.0394 0.034 Uiso 1 1 calc R . .
F18 F 0.1541(8) -0.4760(4) -0.1089(3) 0.050(2) Uani 1 1 d . . .
C18 C -0.4986(12) -0.8878(6) 0.0774(6) 0.029(3) Uani 1 1 d U . .
H18 H -0.4867 -0.9330 0.0471 0.034 Uiso 1 1 calc R . .
C19 C -0.5641(12) -0.8934(6) 0.1243(5) 0.022(3) Uani 1 1 d U . .
H19 H -0.5969 -0.9424 0.1265 0.027 Uiso 1 1 calc R . .
C20 C -0.5848(12) -0.8258(6) 0.1710(5) 0.024(3) Uani 1 1 d U . .
C21 C -0.6549(12) -0.8302(6) 0.2198(5) 0.024(3) Uani 1 1 d U . .
H21 H -0.6894 -0.8792 0.2214 0.029 Uiso 1 1 calc R . .
C22 C -0.6761(12) -0.7646(6) 0.2667(5) 0.025(3) Uani 1 1 d U . .
C23 C -0.7472(16) -0.7711(8) 0.3153(7) 0.052(4) Uani 1 1 d U . .
H23 H -0.7829 -0.8204 0.3155 0.063 Uiso 1 1 calc R . .
C24 C -0.7659(15) -0.7091(8) 0.3615(6) 0.048(4) Uani 1 1 d U . .
H24 H -0.8143 -0.7147 0.3931 0.058 Uiso 1 1 calc R . .
C25 C -0.7080(18) -0.6333(9) 0.3603(7) 0.065(5) Uani 1 1 d U . .
H25 H -0.7202 -0.5896 0.3918 0.078 Uiso 1 1 calc R . .
C26 C -0.6383(16) -0.6242(7) 0.3160(6) 0.048(4) Uani 1 1 d U . .
H26 H -0.6020 -0.5744 0.3174 0.058 Uiso 1 1 calc R . .
C27 C -0.6177(12) -0.6885(6) 0.2664(5) 0.023(3) Uani 1 1 d U . .
C28 C -0.0869(11) -0.0899(6) 0.3496(5) 0.020(3) Uani 1 1 d U . .
H28A H -0.0750 -0.1151 0.3836 0.024 Uiso 1 1 calc R . .
H28B H -0.0099 -0.0523 0.3556 0.024 Uiso 1 1 calc R . .
C29 C -0.3233(11) -0.0655(6) 0.3088(5) 0.017(3) Uani 1 1 d U . .
H29 H -0.3187 -0.1061 0.2737 0.021 Uiso 1 1 calc R . .
C30 C -0.4409(11) -0.0264(6) 0.3148(5) 0.026(3) Uani 1 1 d U . .
H30 H -0.5152 -0.0404 0.2834 0.031 Uiso 1 1 calc R . .
C31 C -0.4502(12) 0.0326(6) 0.3660(5) 0.029(3) Uani 1 1 d U . .
H31 H -0.5309 0.0581 0.3705 0.035 Uiso 1 1 calc R . .
C32 C -0.3354(13) 0.0542(6) 0.4121(5) 0.028(3) Uani 1 1 d U . .
C33 C -0.2196(13) 0.0130(6) 0.4045(5) 0.026(3) Uani 1 1 d U . .
H33 H -0.1434 0.0256 0.4349 0.031 Uiso 1 1 calc R . .
C34 C -0.2309(15) 0.1427(7) 0.5133(6) 0.047(4) Uani 1 1 d U . .
H34A H -0.1446 0.1379 0.4969 0.056 Uiso 1 1 calc R . .
H34B H -0.2303 0.1108 0.5429 0.056 Uiso 1 1 calc R . .
C35 C -0.2465(14) 0.2284(7) 0.5459(5) 0.039(4) Uani 1 1 d U . .
C36 C -0.2994(14) 0.2471(7) 0.6026(6) 0.035(3) Uani 1 1 d U . .
C37 C -0.3420(15) 0.1919(7) 0.6331(7) 0.048(4) Uani 1 1 d U . .
H37 H -0.3380 0.1387 0.6144 0.058 Uiso 1 1 calc R . .
C38 C -0.3883(16) 0.2133(8) 0.6884(7) 0.052(4) Uani 1 1 d U . .
H38 H -0.4169 0.1748 0.7066 0.063 Uiso 1 1 calc R . .
C39 C -0.3938(14) 0.2931(8) 0.7189(6) 0.046(4) Uani 1 1 d U . .
H39 H -0.4216 0.3069 0.7579 0.055 Uiso 1 1 calc R . .
C40 C -0.3597(13) 0.3489(8) 0.6922(6) 0.037(3) Uani 1 1 d U . .
H40 H -0.3689 0.4012 0.7119 0.044 Uiso 1 1 calc R . .
C41 C -0.3090(12) 0.3298(6) 0.6338(5) 0.029(3) Uani 1 1 d U . .
C42 C -0.2697(15) 0.3871(7) 0.6067(6) 0.045(4) Uani 1 1 d U . .
H42 H -0.2810 0.4395 0.6256 0.054 Uiso 1 1 calc R . .
C43 C -0.2132(15) 0.3683(8) 0.5514(7) 0.048(4) Uani 1 1 d U . .
C44 C -0.1670(18) 0.4264(10) 0.5248(8) 0.071(5) Uani 1 1 d U . .
H44 H -0.1761 0.4790 0.5437 0.085 Uiso 1 1 calc R . .
C45 C -0.1078(19) 0.4067(12) 0.4707(8) 0.081(6) Uani 1 1 d U . .
H45 H -0.0747 0.4454 0.4538 0.097 Uiso 1 1 calc R . .
C46 C -0.0994(19) 0.3265(12) 0.4420(8) 0.080(5) Uani 1 1 d U . .
H46 H -0.0592 0.3135 0.4059 0.095 Uiso 1 1 calc R . .
C47 C -0.1443(17) 0.2694(10) 0.4628(8) 0.067(5) Uani 1 1 d U . .
H47 H -0.1389 0.2176 0.4408 0.080 Uiso 1 1 calc R . .
C48 C -0.2025(15) 0.2866(9) 0.5199(6) 0.045(4) Uani 1 1 d U . .
C49 C 0.0722(11) -0.1801(6) 0.1391(4) 0.016(2) Uani 1 1 d U . .
H49A H 0.1390 -0.2195 0.1308 0.019 Uiso 1 1 calc R . .
H49B H 0.1214 -0.1292 0.1548 0.019 Uiso 1 1 calc R . .
C50 C -0.1410(10) -0.1519(5) 0.0802(5) 0.011(2) Uani 1 1 d U . .
H50 H -0.1744 -0.1340 0.1178 0.013 Uiso 1 1 calc R . .
C51 C -0.2179(10) -0.1480(5) 0.0262(4) 0.012(2) Uani 1 1 d U . .
H51 H -0.3035 -0.1274 0.0270 0.014 Uiso 1 1 calc R . .
C52 C -0.1696(11) -0.1744(6) -0.0292(5) 0.016(3) Uani 1 1 d U . .
H52 H -0.2229 -0.1719 -0.0660 0.019 Uiso 1 1 calc R . .
C53 C -0.0422(10) -0.2049(5) -0.0310(4) 0.006(2) Uani 1 1 d U . .
C54 C 0.0339(11) -0.2074(5) 0.0256(4) 0.013(2) Uani 1 1 d U . .
H54 H 0.1204 -0.2270 0.0262 0.016 Uiso 1 1 calc R . .
C55 C -0.0611(11) -0.2320(6) -0.1457(5) 0.022(3) Uani 1 1 d U . .
C56 C 0.026(3) -0.2701(18) -0.1964(13) 0.000(9) Uiso 0.50 1 d P A 1
C57 C -0.008(3) -0.3439(14) -0.2226(11) 0.004(7) Uiso 0.50 1 d P A 1
C58 C -0.104(3) -0.3947(14) -0.2025(12) 0.026(6) Uiso 0.50 1 d P A 1
H58 H -0.1517 -0.3741 -0.1696 0.031 Uiso 0.50 1 calc PR A 1
C59 C -0.122(3) -0.4719(13) -0.2331(11) 0.025(6) Uiso 0.50 1 d P A 1
H59 H -0.1839 -0.5037 -0.2211 0.030 Uiso 0.50 1 calc PR A 1
C60 C -0.047(3) -0.5068(17) -0.2838(14) 0.028(7) Uiso 0.50 1 d P A 1
H60 H -0.0631 -0.5595 -0.3050 0.034 Uiso 0.50 1 calc PR A 1
C61 C 0.045(4) -0.462(2) -0.2990(19) 0.058(14) Uiso 0.50 1 d P A 1
H61 H 0.0980 -0.4846 -0.3291 0.070 Uiso 0.50 1 calc PR A 1
C62 C 0.062(3) -0.3829(15) -0.2710(12) 0.024(7) Uiso 0.50 1 d P A 1
C63 C 0.157(3) -0.3390(18) -0.2898(12) 0.019(7) Uiso 0.50 1 d P A 1
H63 H 0.2066 -0.3645 -0.3207 0.023 Uiso 0.50 1 calc PR A 1
C64 C 0.183(2) -0.2596(18) -0.2654(12) 0.014(5) Uiso 0.50 1 d P A 1
C65 C 0.279(3) -0.2145(17) -0.2849(13) 0.034(6) Uiso 0.50 1 d P A 1
H65 H 0.3257 -0.2381 -0.3175 0.040 Uiso 0.50 1 calc PR A 1
C66 C 0.306(3) -0.133(3) -0.2552(16) 0.038(10) Uiso 0.50 1 d P A 1
H66 H 0.3764 -0.1047 -0.2654 0.046 Uiso 0.50 1 calc PR A 1
C67 C 0.232(3) -0.0982(17) -0.2133(15) 0.037(8) Uiso 0.50 1 d P A 1
H67 H 0.2386 -0.0439 -0.1978 0.045 Uiso 0.50 1 calc PR A 1
C68 C 0.141(3) -0.146(2) -0.1925(15) 0.038(8) Uiso 0.50 1 d P A 1
H68 H 0.1005 -0.1212 -0.1583 0.046 Uiso 0.50 1 calc PR A 1
C69 C 0.106(3) -0.226(2) -0.2175(16) 0.031(12) Uiso 0.50 1 d P A 1
C70 C -0.2034(11) -0.2479(6) 0.3357(5) 0.017(3) Uani 1 1 d U . .
H70A H -0.2751 -0.2890 0.3186 0.021 Uiso 1 1 calc R . .
H70B H -0.2442 -0.2016 0.3579 0.021 Uiso 1 1 calc R . .
C71 C -0.0966(13) -0.2749(6) 0.3803(5) 0.031(3) Uani 1 1 d U . .
H71A H -0.0558 -0.3204 0.3581 0.046 Uiso 1 1 calc R . .
H71B H -0.1395 -0.2878 0.4127 0.046 Uiso 1 1 calc R . .
H71C H -0.0273 -0.2334 0.3982 0.046 Uiso 1 1 calc R . .
C72 C 0.0306(11) -0.0506(6) 0.2470(5) 0.020(3) Uani 1 1 d U . .
H72A H 0.0167 -0.0397 0.2065 0.024 Uiso 1 1 calc R . .
H72B H -0.0222 -0.0147 0.2738 0.024 Uiso 1 1 calc R . .
C73 C 0.1814(11) -0.0354(6) 0.2736(5) 0.024(3) Uani 1 1 d U . .
H73A H 0.1953 -0.0435 0.3147 0.036 Uiso 1 1 calc R . .
H73B H 0.2097 0.0178 0.2755 0.036 Uiso 1 1 calc R . .
H73C H 0.2343 -0.0708 0.2474 0.036 Uiso 1 1 calc R . .
C74 C -0.0297(10) -0.3385(5) 0.1281(4) 0.013(2) Uani 1 1 d U . .
H74A H -0.0245 -0.3171 0.0926 0.015 Uiso 1 1 calc R . .
H74B H -0.1062 -0.3772 0.1174 0.015 Uiso 1 1 calc R . .
C75 C 0.1016(11) -0.3790(6) 0.1413(5) 0.025(3) Uani 1 1 d U . .
H75A H 0.1783 -0.3417 0.1492 0.037 Uiso 1 1 calc R . .
H75B H 0.1111 -0.4213 0.1060 0.037 Uiso 1 1 calc R . .
H75C H 0.0979 -0.3993 0.1770 0.037 Uiso 1 1 calc R . .
C56A C 0.021(4) -0.253(2) -0.1935(17) 0.021(13) Uiso 0.50 1 d P A 2
C57A C 0.033(3) -0.3391(17) -0.2302(15) 0.028(10) Uiso 0.50 1 d P A 2
C58A C -0.048(3) -0.4007(16) -0.2223(13) 0.032(7) Uiso 0.50 1 d P A 2
H58A H -0.1035 -0.3901 -0.1911 0.038 Uiso 0.50 1 calc PR A 2
C59A C -0.051(3) -0.4790(18) -0.2598(15) 0.037(8) Uiso 0.50 1 d P A 2
H59A H -0.1064 -0.5194 -0.2544 0.044 Uiso 0.50 1 calc PR A 2
C60A C 0.033(3) -0.4904(17) -0.3043(12) 0.014(7) Uiso 0.50 1 d P A 2
H60A H 0.0331 -0.5406 -0.3303 0.017 Uiso 0.50 1 calc PR A 2
C61A C 0.113(3) -0.4358(15) -0.3124(13) 0.037(7) Uiso 0.50 1 d P A 2
H61A H 0.1687 -0.4485 -0.3432 0.045 Uiso 0.50 1 calc PR A 2
C62A C 0.117(4) -0.3594(18) -0.2771(13) 0.018(7) Uiso 0.50 1 d P A 2
C63A C 0.205(3) -0.3001(19) -0.2851(12) 0.021(6) Uiso 0.50 1 d P A 2
H63A H 0.2645 -0.3134 -0.3144 0.025 Uiso 0.50 1 calc PR A 2
C64A C 0.206(2) -0.2228(15) -0.2512(11) 0.015(6) Uiso 0.50 1 d P A 2
C65A C 0.293(3) -0.164(2) -0.2653(13) 0.020(8) Uiso 0.50 1 d P A 2
H65A H 0.3442 -0.1758 -0.2979 0.024 Uiso 0.50 1 calc PR A 2
C66A C 0.294(4) -0.0903(18) -0.2272(15) 0.040(8) Uiso 0.50 1 d P A 2
H66A H 0.3540 -0.0520 -0.2327 0.048 Uiso 0.50 1 calc PR A 2
C67A C 0.213(2) -0.0686(14) -0.1818(12) 0.024(6) Uiso 0.50 1 d P A 2
H67A H 0.2225 -0.0175 -0.1567 0.028 Uiso 0.50 1 calc PR A 2
C68A C 0.122(2) -0.1190(13) -0.1728(12) 0.014(6) Uiso 0.50 1 d P A 2
H68A H 0.0616 -0.1019 -0.1446 0.017 Uiso 0.50 1 calc PR A 2
C69A C 0.117(2) -0.2031(18) -0.2075(11) 0.000(7) Uiso 0.50 1 d P A 2
O1S O -0.7541(7) -0.6243(4) 0.0714(4) 0.030(2) Uani 1 1 d . . .
N1S N -0.3533(15) -0.4473(8) 0.3619(7) 0.076(4) Uani 1 1 d U . .
C1S C -0.6842(11) -0.6400(6) 0.0172(5) 0.021(3) Uani 1 1 d U . .
H1S1 H -0.6837 -0.5944 0.0010 0.032 Uiso 1 1 calc R . .
H1S2 H -0.7307 -0.6837 -0.0139 0.032 Uiso 1 1 calc R . .
H1S3 H -0.5919 -0.6524 0.0286 0.032 Uiso 1 1 calc R . .
N2S N -0.9286(11) -0.0010(5) 0.0895(5) 0.034(3) Uani 1 1 d U . .
C2S C -0.3630(19) -0.4029(11) 0.4052(9) 0.073(5) Uani 1 1 d U . .
C3S C -0.382(2) -0.3414(13) 0.4633(9) 0.112(7) Uani 1 1 d U . .
H3S1 H -0.3854 -0.2908 0.4545 0.168 Uiso 1 1 calc R . .
H3S2 H -0.3060 -0.3407 0.4951 0.168 Uiso 1 1 calc R . .
H3S3 H -0.4650 -0.3537 0.4774 0.168 Uiso 1 1 calc R . .
C4S C -0.8658(11) -0.0201(6) 0.0497(5) 0.017(3) Uani 1 1 d U . .
C5S C -0.7846(11) -0.0463(6) 0.0014(5) 0.027(3) Uani 1 1 d U . .
H5S1 H -0.7760 -0.0062 -0.0203 0.041 Uiso 1 1 calc R . .
H5S2 H -0.8275 -0.0933 -0.0271 0.041 Uiso 1 1 calc R . .
H5S3 H -0.6956 -0.0572 0.0191 0.041 Uiso 1 1 calc R . .
H4 H -0.4419 0.1457 0.4798 0.033 Uiso 1 1 d R . .

loop_
_atom_site_aniso_label
_atom_site_aniso_U_11
_atom_site_aniso_U_22
_atom_site_aniso_U_33
_atom_site_aniso_U_23
_atom_site_aniso_U_13
_atom_site_aniso_U_12
P1 0.0060(16) 0.0195(15) 0.0182(16) 0.0038(12) 0.0074(12) 0.0017(12)
F1 0.013(4) 0.103(7) 0.055(5) -0.009(5) 0.005(4) -0.028(4)
N1 0.008(3) 0.004(3) 0.004(3) -0.002(2) 0.000(3) 0.001(3)
C1 0.012(6) 0.016(5) 0.013(6) -0.002(5) -0.003(5) 0.003(4)
P2 0.068(3) 0.0287(19) 0.0230(19) 0.0026(15) 0.0259(18) -0.0005(17)
F2 0.041(5) 0.034(4) 0.048(5) 0.006(3) 0.029(4) 0.006(3)
N2 0.026(6) 0.014(5) 0.020(5) -0.001(4) -0.002(4) -0.013(4)
C2 0.014(4) 0.014(4) 0.009(4) 0.005(3) 0.003(3) 0.003(3)
P3 0.0211(18) 0.0135(14) 0.0176(16) -0.0037(12) -0.0037(13) 0.0024(12)
F3 0.021(4) 0.135(8) 0.021(4) -0.009(5) 0.005(3) -0.008(4)
N3 0.009(5) 0.012(4) 0.007(4) -0.002(4) 0.004(4) 0.002(4)
C3 0.007(6) 0.018(5) 0.008(5) -0.001(4) 0.000(4) 0.001(4)
F4 0.048(5) 0.017(3) 0.062(5) 0.016(3) 0.039(4) 0.013(3)
N4 0.055(8) 0.032(6) 0.039(7) -0.016(5) -0.001(6) 0.022(5)
C4 0.009(4) 0.013(3) 0.012(4) 0.003(3) -0.001(3) 0.000(3)
F5 0.101(7) 0.058(5) 0.067(6) 0.047(5) 0.070(5) 0.047(5)
N5 0.011(3) 0.010(3) 0.013(3) 0.008(3) -0.001(3) -0.004(3)
C5 0.012(4) 0.012(3) 0.009(4) 0.003(3) -0.001(3) 0.003(3)
F6 0.046(5) 0.028(4) 0.051(5) 0.024(3) 0.033(4) 0.016(3)
N6 0.008(5) 0.021(5) 0.013(5) 0.006(4) 0.002(4) 0.004(4)
C6 0.015(6) 0.016(5) 0.004(5) 0.002(4) -0.004(5) -0.001(4)
F7 0.239(14) 0.048(5) 0.022(5) 0.014(4) -0.020(6) -0.028(7)
C7 0.011(6) 0.009(5) 0.006(5) -0.002(4) 0.000(4) -0.003(4)
F8 0.070(7) 0.146(9) 0.069(6) 0.074(7) -0.026(5) -0.054(6)
C8 0.014(4) 0.011(3) 0.010(4) 0.006(3) 0.001(3) 0.001(3)
F9 0.065(6) 0.043(4) 0.046(5) -0.008(4) 0.013(4) 0.019(4)
C9 0.008(4) 0.007(3) 0.011(4) 0.002(3) -0.001(3) 0.002(3)
F10 0.056(6) 0.092(6) 0.050(5) 0.016(5) -0.008(4) 0.005(5)
C10 0.013(4) 0.014(4) 0.017(4) 0.002(3) 0.004(3) -0.003(3)
F11 0.083(7) 0.093(7) 0.149(10) 0.081(7) 0.082(7) 0.050(6)
C11 0.017(6) 0.015(5) 0.015(6) -0.003(4) 0.001(5) -0.008(5)
F12 0.228(14) 0.044(5) 0.087(8) 0.026(5) 0.069(8) 0.044(7)
C12 0.015(4) 0.008(3) 0.010(4) 0.006(3) 0.000(3) 0.001(3)
F13 0.071(6) 0.031(4) 0.053(5) 0.024(4) 0.019(4) 0.020(4)
C13 0.033(7) 0.015(5) 0.013(6) 0.012(5) -0.014(5) -0.008(5)
F14 0.018(4) 0.036(4) 0.049(5) 0.020(3) 0.003(3) 0.004(3)
C14 0.026(4) 0.020(4) 0.020(4) 0.010(3) 0.001(3) -0.002(3)
F15 0.043(5) 0.047(4) 0.038(4) -0.010(4) -0.013(4) 0.012(4)
C15 0.020(6) 0.013(5) 0.016(6) 0.003(4) -0.003(5) 0.004(5)
F16 0.039(5) 0.026(4) 0.061(5) 0.018(3) 0.023(4) 0.007(3)
C16 0.009(6) 0.020(6) 0.023(6) 0.002(5) 0.000(5) 0.008(5)
F17 0.022(4) 0.051(5) 0.074(6) 0.001(4) 0.008(4) 0.017(3)
C17 0.021(7) 0.043(7) 0.026(7) 0.018(6) -0.001(5) 0.003(6)
F18 0.067(6) 0.032(4) 0.036(4) -0.012(3) 0.000(4) -0.005(4)
C18 0.023(7) 0.021(6) 0.031(7) -0.005(5) -0.013(6) 0.002(5)
C19 0.029(7) 0.015(6) 0.028(7) 0.018(5) 0.001(6) -0.003(5)
C20 0.032(7) 0.016(6) 0.023(6) 0.012(5) -0.007(6) -0.013(5)
C21 0.027(4) 0.023(4) 0.024(4) 0.012(3) -0.001(3) 0.000(3)
C22 0.037(7) 0.026(6) 0.013(6) 0.004(5) 0.003(5) 0.000(5)
C23 0.070(10) 0.041(8) 0.050(9) 0.018(7) 0.008(8) 0.004(7)
C24 0.059(9) 0.061(9) 0.035(8) 0.017(7) 0.032(7) 0.002(7)
C25 0.107(12) 0.054(9) 0.041(9) 0.014(7) 0.030(9) 0.011(9)
C26 0.079(10) 0.030(7) 0.033(8) 0.003(6) 0.014(7) -0.004(7)
C27 0.035(7) 0.014(6) 0.022(6) 0.010(5) 0.002(5) 0.000(5)
C28 0.023(7) 0.016(5) 0.016(6) -0.001(5) -0.005(5) -0.013(5)
C29 0.018(4) 0.016(4) 0.015(4) 0.000(3) 0.002(3) -0.003(3)
C30 0.018(7) 0.016(6) 0.035(7) -0.006(5) 0.000(5) -0.004(5)
C31 0.023(7) 0.025(6) 0.039(7) 0.005(6) 0.008(6) -0.003(5)
C32 0.042(8) 0.017(6) 0.020(6) -0.007(5) 0.010(6) 0.008(6)
C33 0.049(8) 0.008(5) 0.017(6) 0.002(5) -0.008(6) 0.003(5)
C34 0.069(10) 0.040(7) 0.020(7) -0.013(6) 0.006(7) 0.018(7)
C35 0.065(9) 0.034(7) 0.014(7) 0.006(6) -0.006(6) 0.007(6)
C36 0.051(8) 0.031(7) 0.026(7) 0.014(6) 0.001(6) 0.001(6)
C37 0.073(10) 0.024(7) 0.046(9) 0.008(6) 0.005(8) 0.005(7)
C38 0.075(10) 0.049(8) 0.038(8) 0.019(7) 0.013(8) -0.010(7)
C39 0.054(9) 0.059(9) 0.024(7) 0.015(7) -0.002(6) -0.010(7)
C40 0.037(5) 0.038(4) 0.035(4) 0.006(3) 0.011(3) 0.000(3)
C41 0.038(8) 0.024(6) 0.021(6) -0.002(5) 0.005(6) -0.003(5)
C42 0.069(10) 0.026(7) 0.042(8) 0.001(6) 0.028(7) 0.010(6)
C43 0.060(9) 0.041(8) 0.048(9) 0.020(7) 0.008(7) -0.003(7)
C44 0.095(12) 0.071(10) 0.057(10) 0.026(8) 0.027(9) -0.004(9)
C45 0.105(13) 0.095(12) 0.058(10) 0.046(9) 0.017(10) -0.023(10)
C46 0.078(11) 0.103(12) 0.056(10) 0.018(10) 0.011(9) -0.004(10)
C47 0.067(6) 0.070(6) 0.063(6) 0.015(4) 0.010(4) 0.007(4)
C48 0.054(9) 0.064(9) 0.019(7) 0.011(7) 0.008(6) 0.010(7)
C49 0.017(4) 0.018(4) 0.012(4) 0.006(3) 0.002(3) -0.001(3)
C50 0.012(4) 0.011(3) 0.009(4) 0.002(3) 0.005(3) -0.006(3)
C51 0.011(4) 0.013(3) 0.014(4) 0.006(3) 0.006(3) 0.002(3)
C52 0.017(6) 0.024(6) 0.008(6) 0.008(5) -0.002(5) -0.007(5)
C53 0.005(3) 0.007(3) 0.008(3) 0.002(2) 0.004(2) -0.003(2)
C54 0.014(4) 0.013(4) 0.013(4) 0.002(3) 0.004(3) -0.001(3)
C55 0.022(4) 0.028(4) 0.018(4) 0.006(3) 0.005(3) 0.001(3)
C70 0.020(4) 0.014(4) 0.019(4) 0.005(3) 0.003(3) 0.003(3)
C71 0.050(8) 0.017(6) 0.025(7) 0.000(5) 0.012(6) 0.001(5)
C72 0.029(7) 0.013(5) 0.017(6) 0.001(5) 0.010(5) -0.008(5)
C73 0.028(7) 0.019(6) 0.020(6) -0.006(5) 0.009(5) -0.015(5)
C74 0.012(4) 0.014(4) 0.010(4) -0.002(3) 0.004(3) -0.004(3)
C75 0.027(7) 0.031(6) 0.019(6) 0.004(5) 0.015(5) 0.015(5)
O1S 0.010(4) 0.030(4) 0.044(5) 0.006(4) -0.012(4) -0.002(3)
N1S 0.085(10) 0.057(8) 0.069(9) -0.001(7) -0.014(8) -0.001(7)
C1S 0.023(7) 0.015(5) 0.021(6) -0.002(5) -0.002(5) 0.005(5)
N2S 0.035(7) 0.028(5) 0.038(7) 0.009(5) 0.002(5) -0.009(5)
C2S 0.084(12) 0.071(10) 0.057(10) 0.011(9) -0.003(9) -0.019(9)
C3S 0.107(14) 0.128(14) 0.085(13) 0.002(11) 0.011(11) -0.035(12)
C4S 0.016(4) 0.013(4) 0.020(4) 0.002(3) 0.001(3) -0.002(3)
C5S 0.017(7) 0.026(6) 0.036(7) 0.006(5) 0.000(6) 0.004(5)

loop_
_atom_type_symbol
_atom_type_description
_atom_type_scat_dispersion_real
_atom_type_scat_dispersion_imag
_atom_type_scat_source
C C 0.0033 0.0016 'International Tables Vol C Tables 4.2.6.8 and 6.1.1.4'
H H 0.0000 0.0000 'International Tables Vol C Tables 4.2.6.8 and 6.1.1.4'
N N 0.0061 0.0033 'International Tables Vol C Tables 4.2.6.8 and 6.1.1.4'
F F 0.0171 0.0103 'International Tables Vol C Tables 4.2.6.8 and 6.1.1.4'
P P 0.1023 0.0942 'International Tables Vol C Tables 4.2.6.8 and 6.1.1.4'
O O 0.0106 0.0060 'International Tables Vol C Tables 4.2.6.8 and 6.1.1.4'

loop_
_geom_angle_atom_site_label_1
_geom_angle_atom_site_label_2
_geom_angle_atom_site_label_3
_geom_angle
F4 P1 F5 92.1(4)
F4 P1 F3 90.4(4)
F5 P1 F3 91.9(5)
F4 P1 F1 90.8(4)
F5 P1 F1 91.5(5)
F3 P1 F1 176.3(5)
F4 P1 F2 179.8(5)
F5 P1 F2 88.0(4)
F3 P1 F2 89.7(4)
F1 P1 F2 89.0(4)
F4 P1 F6 89.7(4)
F5 P1 F6 178.1(4)
F3 P1 F6 87.9(4)
F1 P1 F6 88.7(4)
F2 P1 F6 90.1(4)
C8 N1 C12 119.9(8)
C8 N1 C7 122.8(8)
C12 N1 C7 117.0(7)
C6 C1 C2 122.6(9)
C6 C1 C7 118.0(8)
C2 C1 C7 119.1(10)
F9 P2 F8 91.8(6)
F9 P2 F10 91.3(5)
F8 P2 F10 88.9(5)
F9 P2 F7 88.4(5)
F8 P2 F7 89.7(6)
F10 P2 F7 178.5(6)
F9 P2 F11 87.9(5)
F8 P2 F11 178.2(6)
F10 P2 F11 89.3(6)
F7 P2 F11 92.1(6)
F9 P2 F12 176.8(6)
F8 P2 F12 91.3(6)
F10 P2 F12 88.5(6)
F7 P2 F12 91.9(6)
F11 P2 F12 88.9(6)
C11 N2 C13 120.6(8)
C1 C2 C3 118.7(10)
C1 C2 C70 121.1(9)
C3 C2 C70 120.1(9)
F17 P3 F18 90.6(4)
F17 P3 F13 91.0(4)
F18 P3 F13 89.8(4)
F17 P3 F15 90.6(4)
F18 P3 F15 178.4(4)
F13 P3 F15 91.2(4)
F17 P3 F16 90.2(4)
F18 P3 F16 90.1(4)
F13 P3 F16 178.7(4)
F15 P3 F16 88.9(4)
F17 P3 F14 178.3(4)
F18 P3 F14 90.9(4)
F13 P3 F14 89.9(4)
F15 P3 F14 87.9(4)
F16 P3 F14 88.8(4)
C29 N3 C33 121.1(9)
C29 N3 C28 122.1(8)
C33 N3 C28 116.7(8)
C4 C3 C2 119.0(9)
C4 C3 C28 121.7(9)
C2 C3 C28 119.1(9)
C32 N4 C34 124.7(10)
C3 C4 C5 121.6(9)
C3 C4 C72 118.3(9)
C5 C4 C72 120.0(9)
C50 N5 C54 121.3(8)
C50 N5 C49 120.6(8)
C54 N5 C49 117.9(8)
C6 C5 C4 119.3(10)
C6 C5 C49 119.1(9)
C4 C5 C49 121.4(9)
C53 N6 C55 120.6(8)
C1 C6 C5 118.5(9)
C1 C6 C74 121.9(9)
C5 C6 C74 119.6(10)
N1 C7 C1 115.6(8)
N1 C8 C9 120.0(9)
C10 C9 C8 120.4(9)
C9 C10 C11 119.8(9)
C12 C11 N2 122.3(10)
C12 C11 C10 116.5(9)
N2 C11 C10 121.2(9)
N1 C12 C11 123.3(9)
N2 C13 C14 113.8(8)
C27 C14 C15 121.6(10)
C27 C14 C13 120.8(10)
C15 C14 C13 117.5(10)
C16 C15 C14 123.6(9)
C16 C15 C20 117.1(9)
C14 C15 C20 119.3(11)
C17 C16 C15 122.0(10)
C16 C17 C18 119.1(12)
C19 C18 C17 121.0(11)
C18 C19 C20 121.0(10)
C21 C20 C19 121.9(10)
C21 C20 C15 118.4(10)
C19 C20 C15 119.7(11)
C20 C21 C22 123.1(10)
C21 C22 C23 121.6(11)
C21 C22 C27 119.1(11)
C23 C22 C27 119.2(11)
C24 C23 C22 122.6(13)
C23 C24 C25 117.5(14)
C26 C25 C24 122.3(14)
C25 C26 C27 121.3(13)
C14 C27 C26 124.5(10)
C14 C27 C22 118.5(10)
C26 C27 C22 117.0(11)
N3 C28 C3 114.6(8)
N3 C29 C30 120.5(10)
C31 C30 C29 120.7(10)
C30 C31 C32 118.8(11)
N4 C32 C33 122.0(10)
N4 C32 C31 119.5(11)
C33 C32 C31 118.5(10)
N3 C33 C32 120.4(10)
N4 C34 C35 110.4(10)
C48 C35 C36 121.4(11)
C48 C35 C34 118.7(12)
C36 C35 C34 119.9(12)
C35 C36 C37 125.0(12)
C35 C36 C41 118.7(11)
C37 C36 C41 116.3(12)
C38 C37 C36 122.5(13)
C37 C38 C39 120.8(13)
C40 C39 C38 120.5(14)
C39 C40 C41 121.2(12)
C42 C41 C40 121.7(11)
C42 C41 C36 119.6(11)
C40 C41 C36 118.7(11)
C41 C42 C43 121.4(12)
C42 C43 C44 121.9(14)
C42 C43 C48 119.6(12)
C44 C43 C48 118.4(14)
C45 C44 C43 121.1(16)
C44 C45 C46 118.1(16)
C47 C46 C45 124.2(19)
C46 C47 C48 119.9(17)
C35 C48 C47 122.7(14)
C35 C48 C43 119.2(12)
C47 C48 C43 118.1(14)
C5 C49 N5 112.7(8)
N5 C50 C51 120.2(10)
C50 C51 C52 120.3(10)
C51 C52 C53 120.5(9)
N6 C53 C52 124.4(9)
N6 C53 C54 118.1(9)
C52 C53 C54 117.5(9)
N5 C54 C53 120.3(9)
C56A C55 N6 111.6(16)
C56A C55 C56 10(2)
N6 C55 C56 108.6(13)
C57 C56 C69 125(3)
C57 C56 C55 114(2)
C69 C56 C55 120(3)
C56 C57 C62 118(3)
C56 C57 C58 126(3)
C62 C57 C58 115(2)
C59 C58 C57 119(3)
C58 C59 C60 122(3)
C61 C60 C59 118(3)
C60 C61 C62 121(4)
C63 C62 C61 119(3)
C63 C62 C57 117(2)
C61 C62 C57 124(3)
C64 C63 C62 123(3)
C63 C64 C65 124(3)
C63 C64 C69 115(3)
C65 C64 C69 122(3)
C64 C65 C66 121(3)
C67 C66 C65 120(3)
C66 C67 C68 118(3)
C69 C68 C67 127(3)
C56 C69 C68 127(3)
C56 C69 C64 121(3)
C68 C69 C64 112(3)
C2 C70 C71 110.0(9)
C73 C72 C4 113.1(9)
C6 C74 C75 112.6(8)
C69A C56A C55 125(3)
C69A C56A C57A 111(3)
C55 C56A C57A 123(3)
C58A C57A C62A 116(3)
C58A C57A C56A 121(3)
C62A C57A C56A 123(3)
C57A C58A C59A 123(3)
C60A C59A C58A 115(3)
C61A C60A C59A 124(3)
C60A C61A C62A 122(3)
C61A C62A C63A 122(3)
C61A C62A C57A 120(4)
C63A C62A C57A 118(2)
C64A C63A C62A 122(3)
C63A C64A C69A 119(3)
C63A C64A C65A 119(2)
C69A C64A C65A 122(3)
C66A C65A C64A 115(3)
C65A C66A C67A 125(3)
C68A C67A C66A 121(3)
C67A C68A C69A 120(3)
C56A C69A C64A 127(3)
C56A C69A C68A 117(3)
C64A C69A C68A 116(3)
N1S C2S C3S 178(2)
N2S C4S C5S 177.4(12)

loop_
_geom_bond_atom_site_label_1
_geom_bond_atom_site_label_2
_geom_bond_distance
P1 F4 1.569(7)
P1 F5 1.572(8)
P1 F3 1.577(7)
P1 F1 1.583(7)
P1 F2 1.591(7)
P1 F6 1.611(7)
N1 C8 1.328(12)
N1 C12 1.349(12)
N1 C7 1.483(11)
C1 C6 1.390(14)
C1 C2 1.400(14)
C1 C7 1.535(13)
P2 F9 1.566(8)
P2 F8 1.574(10)
P2 F10 1.576(8)
P2 F7 1.579(9)
P2 F11 1.583(10)
P2 F12 1.593(10)
N2 C11 1.361(13)
N2 C13 1.466(13)
C2 C3 1.411(13)
C2 C70 1.519(14)
P3 F17 1.575(7)
P3 F18 1.583(7)
P3 F13 1.583(7)
P3 F15 1.593(7)
P3 F16 1.599(7)
P3 F14 1.609(7)
N3 C29 1.326(12)
N3 C33 1.354(13)
N3 C28 1.508(13)
C3 C4 1.392(14)
C3 C28 1.520(14)
N4 C32 1.364(14)
N4 C34 1.446(15)
C4 C5 1.409(13)
C4 C72 1.549(13)
N5 C50 1.334(12)
N5 C54 1.356(13)
N5 C49 1.502(12)
C5 C6 1.407(13)
C5 C49 1.496(14)
N6 C53 1.372(12)
N6 C55 1.481(13)
C6 C74 1.514(13)
C8 C9 1.380(13)
C9 C10 1.359(13)
C10 C11 1.408(14)
C11 C12 1.361(13)
C13 C14 1.511(14)
C14 C27 1.394(16)
C14 C15 1.426(14)
C15 C16 1.418(15)
C15 C20 1.434(14)
C16 C17 1.366(15)
C17 C18 1.435(16)
C18 C19 1.329(16)
C19 C20 1.416(16)
C20 C21 1.389(16)
C21 C22 1.395(15)
C22 C23 1.400(18)
C22 C27 1.447(15)
C23 C24 1.341(18)
C24 C25 1.45(2)
C25 C26 1.322(19)
C26 C27 1.416(16)
C29 C30 1.369(15)
C30 C31 1.359(15)
C31 C32 1.407(16)
C32 C33 1.377(16)
C34 C35 1.526(16)
C35 C48 1.387(19)
C35 C36 1.405(18)
C36 C37 1.406(18)
C36 C41 1.461(16)
C37 C38 1.349(19)
C38 C39 1.406(19)
C39 C40 1.329(17)
C40 C41 1.430(17)
C41 C42 1.374(17)
C42 C43 1.396(19)
C43 C44 1.40(2)
C43 C48 1.448(19)
C44 C45 1.39(2)
C45 C46 1.41(2)
C46 C47 1.30(2)
C47 C48 1.44(2)
C50 C51 1.362(13)
C51 C52 1.368(14)
C52 C53 1.382(14)
C53 C54 1.400(13)
C55 C56A 1.41(4)
C55 C56 1.55(3)
C56 C57 1.30(4)
C56 C69 1.31(5)
C57 C62 1.41(4)
C57 C58 1.48(4)
C58 C59 1.36(3)
C59 C60 1.46(4)
C60 C61 1.32(5)
C61 C62 1.38(5)
C62 C63 1.37(4)
C63 C64 1.37(4)
C64 C65 1.40(4)
C64 C69 1.42(4)
C65 C66 1.43(4)
C66 C67 1.31(5)
C67 C68 1.41(4)
C68 C69 1.40(4)
C70 C71 1.524(15)
C72 C73 1.523(15)
C74 C75 1.525(14)
C56A C69A 1.39(5)
C56A C57A 1.55(4)
C57A C58A 1.40(4)
C57A C62A 1.41(5)
C58A C59A 1.42(4)
C59A C60A 1.36(5)
C60A C61A 1.29(4)
C61A C62A 1.38(4)
C62A C63A 1.40(5)
C63A C64A 1.38(4)
C64A C69A 1.39(3)
C64A C65A 1.45(4)
C65A C66A 1.36(4)
C66A C67A 1.36(4)
C67A C68A 1.32(3)
C68A C69A 1.49(4)
O1S C1S 1.449(13)
N1S C2S 1.10(2)
N2S C4S 1.142(14)
C2S C3S 1.51(3)
C4S C5S 1.425(16)

loop_
_geom_hbond_atom_site_label_D
_geom_hbond_atom_site_label_H
_geom_hbond_atom_site_label_A
_geom_hbond_distance_DH
_geom_hbond_distance_HA
_geom_hbond_distance_DA
_geom_hbond_angle_DHA
_geom_hbond_site_symmetry_A
O1S H1S F14 0.85 2.02 2.870(9) 174.9 2_445
N6 H6 F16 0.86 2.11 2.964(10) 168.7 .
N2 H2 O1S 0.81 2.15 2.923(10) 157.6 .
N4 H4 F11 1.20 2.26 3.239(14) 137.0 .
